data_7013300
loop_
_publ_author_name
'Opris, Laura M.'
'Silvestru, Anca'
'Silvestru, Cristian'
'Breunig, Hans J.'
'Lork, Enno'

_publ_section_title
;
 Solid-state structure and solution behaviour of hypervalent
 organoantimony halides containing 2-(Me2NCH2)C6H4? moieties
;
_journal_issue 22
_journal_name_full 'Dalton Transactions'
_journal_page_first 4367
_journal_paper_doi 10.1039/b306299f
_journal_year 2003
_chemical_formula_sum 'C9 H12 I2 N Sb'
_chemical_formula_weight 509.75
_chemical_name_systematic
;
?
;
_space_group_IT_number 14
_symmetry_cell_setting monoclinic
_symmetry_space_group_name_Hall '-P 2yn'
_symmetry_space_group_name_H-M 'P 1 21/n 1'
_atom_sites_solution_hydrogens geom
_atom_sites_solution_primary direct
_atom_sites_solution_secondary difmap
_audit_creation_method SHELXL-97
_cell_angle_alpha 90.00
_cell_angle_beta 95.721(2)
_cell_angle_gamma 90.00
_cell_formula_units_Z 4
_cell_length_a 9.9046(9)
_cell_length_b 8.4738(8)
_cell_length_c 15.8002(15)
_cell_measurement_reflns_used 4802
_cell_measurement_temperature 297(2)
_cell_measurement_theta_max 28.27
_cell_measurement_theta_min 2.33
_cell_volume 1319.5(2)
_computing_cell_refinement 'Bruker SMART'
_computing_data_collection 'Bruker SMART'
_computing_data_reduction 'Bruker SAINT'
_computing_molecular_graphics 'Bruker SHELXTL'
_computing_publication_material 'Bruker SHELXTL'
_computing_structure_refinement 'Bruker SHELXTL'
_computing_structure_solution 'Bruker SHELXTL'
_diffrn_ambient_temperature 297(2)
_diffrn_measured_fraction_theta_full 0.999
_diffrn_measured_fraction_theta_max 0.999
_diffrn_measurement_device_type 'CCD area detector'
_diffrn_measurement_method 'phi and omega scans'
_diffrn_radiation_monochromator graphite
_diffrn_radiation_source 'fine-focus sealed tube'
_diffrn_radiation_type MoK\a
_diffrn_radiation_wavelength 0.71073
_diffrn_reflns_av_R_equivalents 0.0285
_diffrn_reflns_av_sigmaI/netI 0.0260
_diffrn_reflns_limit_h_max 12
_diffrn_reflns_limit_h_min -12
_diffrn_reflns_limit_k_max 10
_diffrn_reflns_limit_k_min -10
_diffrn_reflns_limit_l_max 19
_diffrn_reflns_limit_l_min -19
_diffrn_reflns_number 10228
_diffrn_reflns_theta_full 26.35
_diffrn_reflns_theta_max 26.35
_diffrn_reflns_theta_min 2.33
_exptl_absorpt_coefficient_mu 6.733
_exptl_absorpt_correction_T_max 0.477
_exptl_absorpt_correction_T_min 0.290
_exptl_absorpt_correction_type multi-scan
_exptl_absorpt_process_details '(SADABS; Bruker, 1999)'
_exptl_crystal_colour yellow
_exptl_crystal_density_diffrn 2.566
_exptl_crystal_density_method 'not measured'
_exptl_crystal_description blocks
_exptl_crystal_F_000 920
_exptl_crystal_size_max 0.22
_exptl_crystal_size_mid 0.16
_exptl_crystal_size_min 0.11
_refine_diff_density_max 0.516
_refine_diff_density_min -1.129
_refine_diff_density_rms 0.176
_refine_ls_extinction_method none
_refine_ls_goodness_of_fit_ref 1.160
_refine_ls_hydrogen_treatment mixed
_refine_ls_matrix_type full
_refine_ls_number_parameters 120
_refine_ls_number_reflns 2698
_refine_ls_number_restraints 0
_refine_ls_restrained_S_all 1.160
_refine_ls_R_factor_all 0.0337
_refine_ls_R_factor_gt 0.0296
_refine_ls_shift/su_max 0.001
_refine_ls_shift/su_mean 0.000
_refine_ls_structure_factor_coef Fsqd
_refine_ls_weighting_details 'calc w=1/[\s^2^(Fo^2^)+(0.0292P)^2^+1.0206P] where P=(Fo^2^+2Fc^2^)/3'
_refine_ls_weighting_scheme calc
_refine_ls_wR_factor_gt 0.0663
_refine_ls_wR_factor_ref 0.0681
_reflns_number_gt 2507
_reflns_number_total 2698
_reflns_threshold_expression >2sigma(I)
_cod_data_source_file b306299f.txt
_cod_data_source_block 65richy
_cod_depositor_comments
;
The following automatic conversions were performed:
'_symmetry_cell_setting' value 'Monoclinic' changed to 'monoclinic'
according to '/home/saulius/struct/CIF-dictionaries/cif_core.dic'
dictionary named 'cif_core.dic' version 2.4.1 from 2010-06-29.

Automatic conversion script
Id: cif_fix_enum 1527 2010-12-29 10:47:43Z saulius 
;
_cod_original_sg_symbol_H-M 'P2(1)/n  '
_cod_database_code 7013300

loop_
_symmetry_equiv_pos_as_xyz
'x, y, z'
'-x+1/2, y+1/2, -z+1/2'
'-x, -y, -z'
'x-1/2, -y-1/2, z-1/2'

loop_
_atom_site_label
_atom_site_type_symbol
_atom_site_fract_x
_atom_site_fract_y
_atom_site_fract_z
_atom_site_U_iso_or_equiv
_atom_site_adp_type
_atom_site_occupancy
_atom_site_symmetry_multiplicity
_atom_site_calc_flag
_atom_site_refinement_flags
_atom_site_disorder_assembly
_atom_site_disorder_group
Sb1 Sb 0.62538(3) 0.25272(4) 0.010102(19) 0.03805(10) Uani 1 1 d . . .
I1 I 0.55333(4) 0.48576(4) -0.12973(2) 0.05239(12) Uani 1 1 d . . .
I2 I 0.75043(4) 0.06283(5) -0.10583(2) 0.06036(13) Uani 1 1 d . . .
C6 C 0.8296(5) 0.5349(5) 0.0475(3) 0.0425(10) Uani 1 1 d . . .
H6 H 0.7686 0.5941 0.0119 0.051 Uiso 1 1 calc R . .
C5 C 0.9446(5) 0.6052(6) 0.0870(3) 0.0494(12) Uani 1 1 d . . .
H5 H 0.9606 0.7117 0.0781 0.059 Uiso 1 1 calc R . .
C2 C 0.8980(4) 0.2892(6) 0.1142(3) 0.0412(10) Uani 1 1 d . . .
C4 C 1.0361(5) 0.5183(7) 0.1398(3) 0.0549(14) Uani 1 1 d . . .
H4 H 1.1137 0.5664 0.1661 0.066 Uiso 1 1 calc R . .
C1 C 0.8048(4) 0.3770(5) 0.0606(3) 0.0371(9) Uani 1 1 d . . .
C3 C 1.0128(5) 0.3616(6) 0.1535(3) 0.0497(12) Uani 1 1 d . . .
H3 H 1.0743 0.3037 0.1894 0.060 Uiso 1 1 calc R . .
N1 N 0.7249(4) 0.0861(4) 0.1230(2) 0.0443(9) Uani 1 1 d . . .
C7 C 0.8729(5) 0.1161(6) 0.1266(3) 0.0484(12) Uani 1 1 d . . .
H7A H 0.9111 0.0560 0.0825 0.058 Uiso 1 1 calc R . .
H7B H 0.9168 0.0823 0.1812 0.058 Uiso 1 1 calc R . .
C9 C 0.6714(5) 0.1435(7) 0.2014(3) 0.0561(13) Uani 1 1 d . . .
H9A H 0.7066 0.0794 0.2486 0.084 Uiso 1 1 calc R . .
H9B H 0.5742 0.1372 0.1949 0.084 Uiso 1 1 calc R . .
H9C H 0.6987 0.2511 0.2114 0.084 Uiso 1 1 calc R . .
C8 C 0.6943(7) -0.0839(6) 0.1128(4) 0.0659(16) Uani 1 1 d . . .
H8A H 0.7427 -0.1417 0.1585 0.099 Uiso 1 1 calc R . .
H8B H 0.7216 -0.1200 0.0595 0.099 Uiso 1 1 calc R . .
H8C H 0.5986 -0.1005 0.1138 0.099 Uiso 1 1 calc R . .

loop_
_atom_site_aniso_label
_atom_site_aniso_U_11
_atom_site_aniso_U_22
_atom_site_aniso_U_33
_atom_site_aniso_U_23
_atom_site_aniso_U_13
_atom_site_aniso_U_12
Sb1 0.03280(17) 0.04180(18) 0.03798(18) -0.00512(12) -0.00432(12) 0.00166(12)
I1 0.0538(2) 0.0625(2) 0.03947(19) 0.00235(14) -0.00221(14) 0.01454(16)
I2 0.0578(2) 0.0647(2) 0.0574(2) -0.02269(17) -0.00006(17) 0.01221(17)
C6 0.043(3) 0.045(3) 0.039(3) -0.005(2) 0.006(2) 0.000(2)
C5 0.049(3) 0.051(3) 0.050(3) -0.013(2) 0.016(2) -0.014(2)
C2 0.035(2) 0.050(3) 0.038(2) -0.005(2) 0.0013(18) -0.001(2)
C4 0.040(3) 0.077(4) 0.048(3) -0.021(3) 0.005(2) -0.017(3)
C1 0.032(2) 0.045(2) 0.034(2) -0.0103(19) 0.0026(17) -0.0014(19)
C3 0.036(2) 0.068(3) 0.044(3) -0.005(2) -0.002(2) -0.002(2)
N1 0.048(2) 0.039(2) 0.043(2) 0.0035(17) -0.0104(18) -0.0026(17)
C7 0.041(3) 0.054(3) 0.048(3) 0.000(2) -0.008(2) 0.008(2)
C9 0.056(3) 0.065(3) 0.047(3) 0.009(3) 0.003(2) 0.001(3)
C8 0.082(4) 0.040(3) 0.071(4) 0.008(3) -0.020(3) -0.007(3)

loop_
_atom_type_symbol
_atom_type_description
_atom_type_scat_dispersion_real
_atom_type_scat_dispersion_imag
_atom_type_scat_source
C C 0.0033 0.0016 'International Tables Vol C Tables 4.2.6.8 and 6.1.1.4'
H H 0.0000 0.0000 'International Tables Vol C Tables 4.2.6.8 and 6.1.1.4'
Sb Sb -0.5866 1.5461 'International Tables Vol C Tables 4.2.6.8 and 6.1.1.4'
I I -0.4742 1.8119 'International Tables Vol C Tables 4.2.6.8 and 6.1.1.4'
N N 0.0061 0.0033 'International Tables Vol C Tables 4.2.6.8 and 6.1.1.4'

loop_
_geom_angle_atom_site_label_1
_geom_angle_atom_site_label_2
_geom_angle_atom_site_label_3
_geom_angle
_geom_angle_site_symmetry_1
_geom_angle_site_symmetry_3
_geom_angle_publ_flag
C1 Sb1 N1 75.51(15) . . ?
C1 Sb1 I2 96.92(11) . . ?
N1 Sb1 I2 88.43(10) . . ?
C1 Sb1 I1 94.49(12) . . ?
N1 Sb1 I1 169.34(9) . . ?
I2 Sb1 I1 89.131(15) . . ?
C5 C6 C1 120.2(5) . . ?
C6 C5 C4 120.4(5) . . ?
C3 C2 C1 119.8(5) . . ?
C3 C2 C7 120.9(4) . . ?
C1 C2 C7 119.2(4) . . ?
C3 C4 C5 120.1(5) . . ?
C6 C1 C2 119.2(4) . . ?
C6 C1 Sb1 124.9(3) . . ?
C2 C1 Sb1 115.8(3) . . ?
C4 C3 C2 120.2(5) . . ?
C9 N1 C8 109.0(4) . . ?
C9 N1 C7 110.3(4) . . ?
C8 N1 C7 111.3(4) . . ?
C9 N1 Sb1 105.9(3) . . ?
C8 N1 Sb1 115.2(3) . . ?
C7 N1 Sb1 105.0(3) . . ?
N1 C7 C2 109.8(4) . . ?

loop_
_geom_bond_atom_site_label_1
_geom_bond_atom_site_label_2
_geom_bond_distance
_geom_bond_site_symmetry_2
_geom_bond_publ_flag
Sb1 C1 2.150(4) . ?
Sb1 N1 2.408(4) . ?
Sb1 I2 2.8161(5) . ?
Sb1 I1 2.9960(5) . ?
C6 C5 1.378(7) . ?
C6 C1 1.380(6) . ?
C5 C4 1.382(8) . ?
C2 C3 1.383(6) . ?
C2 C1 1.403(6) . ?
C2 C7 1.504(7) . ?
C4 C3 1.368(7) . ?
N1 C9 1.477(7) . ?
N1 C8 1.478(6) . ?
N1 C7 1.483(6) . ?

loop_
_geom_torsion_atom_site_label_1
_geom_torsion_atom_site_label_2
_geom_torsion_atom_site_label_3
_geom_torsion_atom_site_label_4
_geom_torsion
_geom_torsion_site_symmetry_1
_geom_torsion_site_symmetry_2
_geom_torsion_site_symmetry_3
_geom_torsion_site_symmetry_4
_geom_torsion_publ_flag
C1 C6 C5 C4 0.2(7) . . . . ?
C6 C5 C4 C3 -0.3(8) . . . . ?
C5 C6 C1 C2 -0.2(7) . . . . ?
C5 C6 C1 Sb1 176.2(3) . . . . ?
C3 C2 C1 C6 0.4(7) . . . . ?
C7 C2 C1 C6 -178.3(4) . . . . ?
C3 C2 C1 Sb1 -176.4(3) . . . . ?
C7 C2 C1 Sb1 5.0(5) . . . . ?
N1 Sb1 C1 C6 -162.5(4) . . . . ?
I2 Sb1 C1 C6 110.9(4) . . . . ?
I1 Sb1 C1 C6 21.3(4) . . . . ?
N1 Sb1 C1 C2 14.0(3) . . . . ?
I2 Sb1 C1 C2 -72.5(3) . . . . ?
I1 Sb1 C1 C2 -162.2(3) . . . . ?
C5 C4 C3 C2 0.4(8) . . . . ?
C1 C2 C3 C4 -0.5(7) . . . . ?
C7 C2 C3 C4 178.2(5) . . . . ?
C1 Sb1 N1 C9 86.8(3) . . . . ?
I2 Sb1 N1 C9 -175.6(3) . . . . ?
I1 Sb1 N1 C9 107.5(6) . . . . ?
C1 Sb1 N1 C8 -152.7(4) . . . . ?
I2 Sb1 N1 C8 -55.1(4) . . . . ?
I1 Sb1 N1 C8 -131.9(5) . . . . ?
C1 Sb1 N1 C7 -29.9(3) . . . . ?
I2 Sb1 N1 C7 67.6(3) . . . . ?
I1 Sb1 N1 C7 -9.2(7) . . . . ?
C9 N1 C7 C2 -73.4(5) . . . . ?
C8 N1 C7 C2 165.5(4) . . . . ?
Sb1 N1 C7 C2 40.2(4) . . . . ?
C3 C2 C7 N1 147.9(4) . . . . ?
C1 C2 C7 N1 -33.4(6) . . . . ?
